data_8107271
loop_
_publ_author_name
'Zhao, Ji-Xing'
'Wang, Xiao-Jun'

_publ_section_title
;
 Crystal structure of
 {N,N&#x2032;-bis(4-fluoro-salicylaldehyde)-3,6-dioxa-1,8-diaminooctane-\k4
 O,N,N&#x2032;,O&#x2032;}zinc(II), C20H20F2N2O4Zn
;
_journal_issue 6
_journal_name_full 'Zeitschrift f\"ur Kristallographie - New Crystal Structures'
_journal_page_first 985
_journal_page_last 986
_journal_paper_doi 10.1515/ncrs-2022-0323
_journal_volume 237
_journal_year 2022
_chemical_formula_moiety 'C20 H20 F2 N2 O4 Zn'
_chemical_formula_sum 'C20 H20 F2 N2 O4 Zn'
_chemical_formula_weight 455.75
_space_group_crystal_system triclinic
_space_group_IT_number 2
_space_group_name_Hall '-P 1'
_space_group_name_H-M_alt 'P -1'
_atom_sites_solution_hydrogens geom
_atom_sites_solution_primary dual
_cell_angle_alpha 97.9690(10)
_cell_angle_beta 103.2170(10)
_cell_angle_gamma 110.6010(10)
_cell_formula_units_Z 2
_cell_length_a 8.4062(2)
_cell_length_b 10.9987(3)
_cell_length_c 11.8247(3)
_cell_measurement_reflns_used 9982
_cell_measurement_temperature 173(2)
_cell_measurement_theta_max 72.03
_cell_measurement_theta_min 3.96
_cell_volume 967.04(4)
_computing_cell_refinement 'SAINT V8.38A (?, 2016)'
_computing_data_reduction 'SAINT V8.38A (?, 2016)'
_computing_molecular_graphics 'Olex2 (Dolomanov et al., 2009)'
_computing_publication_material 'Olex2 (Dolomanov et al., 2009)'
_computing_structure_refinement 'ShelXL (Sheldrick, 2015)'
_computing_structure_solution 'ShelXT (Sheldrick, 2015)'
_diffrn_ambient_temperature 173.0
_diffrn_measured_fraction_theta_full 0.978
_diffrn_measured_fraction_theta_max 0.968
_diffrn_measurement_device_type 'Bruker D8 Venture'
_diffrn_measurement_method '\f and \w scans'
_diffrn_radiation_monochromator graphite
_diffrn_radiation_type CuK\a
_diffrn_radiation_wavelength 1.54178
_diffrn_reflns_av_R_equivalents 0.0355
_diffrn_reflns_av_unetI/netI 0.0352
_diffrn_reflns_Laue_measured_fraction_full 0.978
_diffrn_reflns_Laue_measured_fraction_max 0.968
_diffrn_reflns_limit_h_max 9
_diffrn_reflns_limit_h_min -8
_diffrn_reflns_limit_k_max 13
_diffrn_reflns_limit_k_min -13
_diffrn_reflns_limit_l_max 14
_diffrn_reflns_limit_l_min -13
_diffrn_reflns_number 11394
_diffrn_reflns_point_group_measured_fraction_full 0.978
_diffrn_reflns_point_group_measured_fraction_max 0.968
_diffrn_reflns_theta_full 67.679
_diffrn_reflns_theta_max 72.020
_diffrn_reflns_theta_min 3.956
_diffrn_standards_number 0
_exptl_absorpt_coefficient_mu 2.204
_exptl_absorpt_correction_T_max 0.7536
_exptl_absorpt_correction_T_min 0.5752
_exptl_absorpt_correction_type multi-scan
_exptl_absorpt_process_details
'SADABS-2016/2 (Bruker,2016/2) was used for absorption correction. wR2(int) was 0.1067 before and 0.0588 after correction. The Ratio of minimum to maximum transmission is 0.7633. The \l/2 correction factor is Not present.'
_exptl_crystal_colour yellow
_exptl_crystal_density_diffrn 1.565
_exptl_crystal_description block
_exptl_crystal_F_000 468
_exptl_crystal_size_max 0.19
_exptl_crystal_size_mid 0.17
_exptl_crystal_size_min 0.16
_refine_diff_density_max 0.397
_refine_diff_density_min -0.670
_refine_diff_density_rms 0.071
_refine_ls_extinction_coef .
_refine_ls_extinction_method none
_refine_ls_goodness_of_fit_ref 1.115
_refine_ls_hydrogen_treatment constr
_refine_ls_matrix_type full
_refine_ls_number_parameters 262
_refine_ls_number_reflns 3690
_refine_ls_number_restraints 0
_refine_ls_restrained_S_all 1.115
_refine_ls_R_factor_all 0.0424
_refine_ls_R_factor_gt 0.0415
_refine_ls_shift/su_max 0.001
_refine_ls_shift/su_mean 0.000
_refine_ls_structure_factor_coef Fsqd
_refine_ls_weighting_details 'w=1/[\s^2^(Fo^2^)+(0.0501P)^2^+1.1374P] where P=(Fo^2^+2Fc^2^)/3'
_refine_ls_weighting_scheme calc
_refine_ls_wR_factor_gt 0.1160
_refine_ls_wR_factor_ref 0.1167
_reflns_Friedel_coverage 0.000
_reflns_Friedel_fraction_full .
_reflns_Friedel_fraction_max .
_reflns_number_gt 3571
_reflns_number_total 3690
_reflns_threshold_expression 'I > 2\s(I)'
_cod_data_source_file suppl_j_ncrs-2022-0323_suppl.cif
_cod_data_source_block 11
_cod_database_code 8107271
_shelx_space_group_comment
;
The symmetry employed for this shelxl refinement is uniquely defined
by the following loop, which should always be used as a source of
symmetry information in preference to the above space-group names.
They are only intended as comments.
;
_shelx_estimated_absorpt_t_max 0.719
_shelx_estimated_absorpt_t_min 0.679
_olex2_refinement_description
;
1. Fixed Uiso
 At 1.2 times of:
  All C(H) groups, All C(H,H) groups
2.a Secondary CH2 refined with riding coordinates:
 C8(H8A,H8B), C9(H9A,H9B), C10(H10A,H10B), C11(H11A,H11B), C12(H12A,H12B),
 C13(H13A,H13B)
2.b Aromatic/amide H refined with riding coordinates:
 C2(H2), C4(H4), C5(H5), C7(H7), C14(H14), C17(H17), C19(H19), C20(H20)
;
_olex2_submission_special_instructions 'No special instructions were received'

loop_
_space_group_symop_operation_xyz
'x, y, z'
'-x, -y, -z'

loop_
_atom_site_label
_atom_site_type_symbol
_atom_site_fract_x
_atom_site_fract_y
_atom_site_fract_z
_atom_site_U_iso_or_equiv
_atom_site_adp_type
_atom_site_occupancy
_atom_site_site_symmetry_order
_atom_site_calc_flag
_atom_site_refinement_flags_posn
_atom_site_refinement_flags_adp
_atom_site_refinement_flags_occupancy
_atom_site_disorder_assembly
_atom_site_disorder_group
C1 C 0.6846(3) 0.9298(2) 0.2137(2) 0.0285(5) Uani 1 1 d . . . . .
C2 C 0.6696(4) 1.0543(3) 0.2338(3) 0.0361(6) Uani 1 1 d . . . . .
H2 H 0.633688 1.081529 0.300164 0.043 Uiso 1 1 calc R . . . .
C3 C 0.7071(5) 1.1359(3) 0.1571(3) 0.0463(7) Uani 1 1 d . . . . .
C4 C 0.7596(5) 1.1049(3) 0.0592(3) 0.0537(9) Uani 1 1 d . . . . .
H4 H 0.789773 1.166054 0.010463 0.064 Uiso 1 1 calc R . . . .
C5 C 0.7668(5) 0.9812(3) 0.0348(3) 0.0455(7) Uani 1 1 d . . . . .
H5 H 0.797335 0.955332 -0.034523 0.055 Uiso 1 1 calc R . . . .
C6 C 0.7301(4) 0.8912(3) 0.1095(2) 0.0322(6) Uani 1 1 d . . . . .
C7 C 0.7394(4) 0.7644(3) 0.0703(2) 0.0329(6) Uani 1 1 d . . . . .
H7 H 0.765469 0.750482 -0.003329 0.040 Uiso 1 1 calc R . . . .
C8 C 0.7295(4) 0.5462(3) 0.0652(3) 0.0357(6) Uani 1 1 d . . . . .
H8A H 0.715191 0.543423 -0.020740 0.043 Uiso 1 1 calc R . . . .
H8B H 0.632556 0.466397 0.071194 0.043 Uiso 1 1 calc R . . . .
C9 C 0.9071(4) 0.5431(3) 0.1233(3) 0.0354(6) Uani 1 1 d . . . . .
H9A H 0.926699 0.552413 0.210417 0.042 Uiso 1 1 calc R . . . .
H9B H 0.910776 0.457198 0.088663 0.042 Uiso 1 1 calc R . . . .
C10 C 1.2121(4) 0.6993(3) 0.1881(3) 0.0368(6) Uani 1 1 d . . . . .
H10A H 1.306114 0.733535 0.149338 0.044 Uiso 1 1 calc R . . . .
H10B H 1.226477 0.623915 0.219973 0.044 Uiso 1 1 calc R . . . .
C11 C 1.2336(4) 0.8084(3) 0.2892(3) 0.0383(6) Uani 1 1 d . . . . .
H11A H 1.360062 0.853514 0.338312 0.046 Uiso 1 1 calc R . . . .
H11B H 1.196177 0.875841 0.257203 0.046 Uiso 1 1 calc R . . . .
C12 C 1.0855(4) 0.8434(3) 0.4315(2) 0.0332(6) Uani 1 1 d . . . . .
H12A H 1.017571 0.882886 0.379466 0.040 Uiso 1 1 calc R . . . .
H12B H 1.196564 0.916517 0.485049 0.040 Uiso 1 1 calc R . . . .
C13 C 0.9758(4) 0.7698(3) 0.5043(2) 0.0370(6) Uani 1 1 d . . . . .
H13A H 1.045644 0.731557 0.556297 0.044 Uiso 1 1 calc R . . . .
H13B H 0.949102 0.833732 0.556500 0.044 Uiso 1 1 calc R . . . .
C14 C 0.7560(3) 0.5511(3) 0.4602(2) 0.0291(5) Uani 1 1 d . . . . .
H14 H 0.834502 0.545130 0.529028 0.035 Uiso 1 1 calc R . . . .
C15 C 0.5918(3) 0.4345(2) 0.4039(2) 0.0274(5) Uani 1 1 d . . . . .
C16 C 0.4495(3) 0.4272(2) 0.3074(2) 0.0267(5) Uani 1 1 d . . . . .
C17 C 0.2940(3) 0.3073(3) 0.2666(2) 0.0303(5) Uani 1 1 d . . . . .
H17 H 0.194219 0.300117 0.204673 0.036 Uiso 1 1 calc R . . . .
C18 C 0.2885(4) 0.2017(3) 0.3170(3) 0.0338(6) Uani 1 1 d . . . . .
C19 C 0.4230(4) 0.2052(3) 0.4112(3) 0.0383(6) Uani 1 1 d . . . . .
H19 H 0.412742 0.130188 0.444844 0.046 Uiso 1 1 calc R . . . .
C20 C 0.5728(4) 0.3225(3) 0.4538(3) 0.0339(6) Uani 1 1 d . . . . .
H20 H 0.667141 0.328573 0.519427 0.041 Uiso 1 1 calc R . . . .
F1 F 0.6934(4) 1.2556(2) 0.1812(2) 0.0699(7) Uani 1 1 d . . . . .
F2 F 0.1385(2) 0.08663(16) 0.27148(17) 0.0455(4) Uani 1 1 d . . . . .
N1 N 0.7165(3) 0.6681(2) 0.12347(19) 0.0299(5) Uani 1 1 d . . . . .
N2 N 0.8083(3) 0.6620(2) 0.42807(19) 0.0291(5) Uani 1 1 d . . . . .
O1 O 0.6553(2) 0.85776(18) 0.29196(16) 0.0318(4) Uani 1 1 d . . . . .
O2 O 1.0417(3) 0.6525(2) 0.10150(18) 0.0368(4) Uani 1 1 d . . . . .
O3 O 1.1259(2) 0.75036(19) 0.36098(17) 0.0331(4) Uani 1 1 d . . . . .
O4 O 0.4515(2) 0.52519(18) 0.25539(17) 0.0339(4) Uani 1 1 d . . . . .
Zn1 Zn 0.66208(4) 0.68391(3) 0.27930(3) 0.02869(14) Uani 1 1 d . . . . .

loop_
_atom_site_aniso_label
_atom_site_aniso_U_11
_atom_site_aniso_U_22
_atom_site_aniso_U_33
_atom_site_aniso_U_23
_atom_site_aniso_U_13
_atom_site_aniso_U_12
C1 0.0241(11) 0.0264(12) 0.0279(12) 0.0063(10) 0.0025(9) 0.0054(9)
C2 0.0361(14) 0.0289(13) 0.0379(15) 0.0077(11) 0.0079(11) 0.0088(11)
C3 0.0560(19) 0.0294(14) 0.0503(18) 0.0155(13) 0.0084(15) 0.0157(13)
C4 0.076(2) 0.0425(17) 0.0474(18) 0.0254(15) 0.0233(17) 0.0208(16)
C5 0.0574(19) 0.0474(17) 0.0343(15) 0.0169(13) 0.0164(14) 0.0195(15)
C6 0.0328(13) 0.0320(13) 0.0271(12) 0.0096(10) 0.0064(10) 0.0080(11)
C7 0.0329(13) 0.0354(14) 0.0259(12) 0.0044(10) 0.0070(10) 0.0104(11)
C8 0.0361(14) 0.0301(13) 0.0329(14) -0.0006(11) 0.0045(11) 0.0106(11)
C9 0.0368(14) 0.0318(13) 0.0362(14) 0.0078(11) 0.0106(11) 0.0126(11)
C10 0.0328(14) 0.0469(16) 0.0377(15) 0.0143(12) 0.0149(11) 0.0197(12)
C11 0.0330(14) 0.0393(15) 0.0393(15) 0.0119(12) 0.0155(12) 0.0066(12)
C12 0.0300(13) 0.0312(13) 0.0305(13) 0.0029(10) 0.0071(10) 0.0059(10)
C13 0.0298(13) 0.0385(15) 0.0290(13) 0.0007(11) 0.0073(11) 0.0015(11)
C14 0.0281(12) 0.0342(13) 0.0256(12) 0.0063(10) 0.0075(10) 0.0140(10)
C15 0.0294(12) 0.0273(12) 0.0268(12) 0.0070(10) 0.0105(10) 0.0113(10)
C16 0.0279(12) 0.0256(12) 0.0278(12) 0.0066(9) 0.0109(10) 0.0102(10)
C17 0.0283(12) 0.0311(13) 0.0289(12) 0.0047(10) 0.0101(10) 0.0088(10)
C18 0.0345(14) 0.0240(12) 0.0414(15) 0.0054(11) 0.0182(11) 0.0066(10)
C19 0.0453(16) 0.0310(14) 0.0432(16) 0.0164(12) 0.0171(13) 0.0154(12)
C20 0.0363(14) 0.0335(14) 0.0365(14) 0.0114(11) 0.0121(11) 0.0175(11)
F1 0.1100(19) 0.0367(10) 0.0781(15) 0.0261(10) 0.0360(14) 0.0370(12)
F2 0.0427(9) 0.0283(8) 0.0515(10) 0.0058(7) 0.0138(8) -0.0005(7)
N1 0.0265(10) 0.0293(11) 0.0275(11) 0.0023(9) 0.0037(8) 0.0082(8)
N2 0.0265(10) 0.0286(11) 0.0276(11) 0.0044(8) 0.0080(8) 0.0064(9)
O1 0.0367(10) 0.0293(9) 0.0326(9) 0.0118(7) 0.0157(8) 0.0119(8)
O2 0.0347(10) 0.0397(11) 0.0365(10) 0.0141(8) 0.0102(8) 0.0136(8)
O3 0.0320(9) 0.0336(10) 0.0349(10) 0.0104(8) 0.0122(8) 0.0123(8)
O4 0.0296(9) 0.0304(9) 0.0368(10) 0.0135(8) 0.0031(7) 0.0084(7)
Zn1 0.0291(2) 0.0265(2) 0.0286(2) 0.00843(14) 0.00810(14) 0.00860(15)

loop_
_atom_type_symbol
_atom_type_description
_atom_type_scat_dispersion_real
_atom_type_scat_dispersion_imag
_atom_type_scat_source
C C 0.0181 0.0091 'International Tables Vol C Tables 4.2.6.8 and 6.1.1.4'
H H 0.0000 0.0000 'International Tables Vol C Tables 4.2.6.8 and 6.1.1.4'
F F 0.0727 0.0534 'International Tables Vol C Tables 4.2.6.8 and 6.1.1.4'
N N 0.0311 0.0180 'International Tables Vol C Tables 4.2.6.8 and 6.1.1.4'
O O 0.0492 0.0322 'International Tables Vol C Tables 4.2.6.8 and 6.1.1.4'
Zn Zn -1.5491 0.6778 'International Tables Vol C Tables 4.2.6.8 and 6.1.1.4'

loop_
_geom_angle_atom_site_label_1
_geom_angle_atom_site_label_2
_geom_angle_atom_site_label_3
_geom_angle
_geom_angle_site_symmetry_1
_geom_angle_site_symmetry_3
C2 C1 C6 117.7(2) . .
O1 C1 C2 117.7(2) . .
O1 C1 C6 124.6(2) . .
C3 C2 C1 119.7(3) . .
C4 C3 C2 124.2(3) . .
F1 C3 C2 117.5(3) . .
F1 C3 C4 118.3(3) . .
C3 C4 C5 116.9(3) . .
C4 C5 C6 122.3(3) . .
C1 C6 C7 125.4(2) . .
C5 C6 C1 119.0(3) . .
C5 C6 C7 115.6(3) . .
N1 C7 C6 127.5(3) . .
N1 C8 C9 110.7(2) . .
O2 C9 C8 107.4(2) . .
O2 C10 C11 111.2(2) . .
O3 C11 C10 108.6(2) . .
O3 C12 C13 107.8(2) . .
N2 C13 C12 111.9(2) . .
N2 C14 C15 127.7(2) . .
C16 C15 C14 125.1(2) . .
C20 C15 C14 115.9(2) . .
C20 C15 C16 119.0(2) . .
C17 C16 C15 117.9(2) . .
O4 C16 C15 124.3(2) . .
O4 C16 C17 117.8(2) . .
C18 C17 C16 119.5(2) . .
C17 C18 C19 124.3(2) . .
F2 C18 C17 117.3(3) . .
F2 C18 C19 118.4(2) . .
C20 C19 C18 116.6(3) . .
C19 C20 C15 122.6(3) . .
C7 N1 C8 117.9(2) . .
C7 N1 Zn1 120.61(19) . .
C8 N1 Zn1 121.48(18) . .
C13 N2 Zn1 122.10(18) . .
C14 N2 C13 117.7(2) . .
C14 N2 Zn1 120.16(17) . .
C1 O1 Zn1 124.44(17) . .
C10 O2 C9 114.0(2) . .
C12 O3 C11 113.4(2) . .
C16 O4 Zn1 123.93(16) . .
N1 Zn1 N2 123.56(9) . .
O1 Zn1 N1 97.39(8) . .
O1 Zn1 N2 114.31(8) . .
O1 Zn1 O4 121.89(8) . .
O4 Zn1 N1 104.77(9) . .
O4 Zn1 N2 96.54(8) . .

loop_
_geom_bond_atom_site_label_1
_geom_bond_atom_site_label_2
_geom_bond_distance
_geom_bond_site_symmetry_2
C1 C2 1.412(4) .
C1 C6 1.425(4) .
C1 O1 1.310(3) .
C2 C3 1.373(4) .
C3 C4 1.372(5) .
C3 F1 1.359(4) .
C4 C5 1.376(5) .
C5 C6 1.417(4) .
C6 C7 1.442(4) .
C7 N1 1.285(4) .
C8 C9 1.508(4) .
C8 N1 1.472(3) .
C9 O2 1.434(3) .
C10 C11 1.502(4) .
C10 O2 1.424(3) .
C11 O3 1.429(3) .
C12 C13 1.510(4) .
C12 O3 1.413(3) .
C13 N2 1.466(3) .
C14 C15 1.446(4) .
C14 N2 1.285(3) .
C15 C16 1.423(4) .
C15 C20 1.413(4) .
C16 C17 1.415(4) .
C16 O4 1.310(3) .
C17 C18 1.368(4) .
C18 C19 1.379(4) .
C18 F2 1.363(3) .
C19 C20 1.375(4) .
N1 Zn1 1.997(2) .
N2 Zn1 2.000(2) .
O1 Zn1 1.9191(19) .
O4 Zn1 1.9289(18) .

loop_
_geom_torsion_atom_site_label_1
_geom_torsion_atom_site_label_2
_geom_torsion_atom_site_label_3
_geom_torsion_atom_site_label_4
_geom_torsion
_geom_torsion_site_symmetry_1
_geom_torsion_site_symmetry_2
_geom_torsion_site_symmetry_3
_geom_torsion_site_symmetry_4
C1 C2 C3 C4 0.0(5) . . . .
C1 C2 C3 F1 -179.0(3) . . . .
C1 C6 C7 N1 -3.2(4) . . . .
C2 C1 C6 C5 3.2(4) . . . .
C2 C1 C6 C7 -175.5(2) . . . .
C2 C1 O1 Zn1 178.15(18) . . . .
C2 C3 C4 C5 3.0(6) . . . .
C3 C4 C5 C6 -2.9(5) . . . .
C4 C5 C6 C1 -0.1(5) . . . .
C4 C5 C6 C7 178.7(3) . . . .
C5 C6 C7 N1 178.1(3) . . . .
C6 C1 C2 C3 -3.1(4) . . . .
C6 C1 O1 Zn1 -1.7(3) . . . .
C6 C7 N1 C8 179.0(2) . . . .
C6 C7 N1 Zn1 -0.3(4) . . . .
C8 C9 O2 C10 154.6(2) . . . .
C9 C8 N1 C7 102.1(3) . . . .
C9 C8 N1 Zn1 -78.7(3) . . . .
C10 C11 O3 C12 -159.1(2) . . . .
C11 C10 O2 C9 -90.4(3) . . . .
C12 C13 N2 C14 139.8(3) . . . .
C12 C13 N2 Zn1 -40.7(3) . . . .
C13 C12 O3 C11 -178.7(2) . . . .
C14 C15 C16 C17 -176.9(2) . . . .
C14 C15 C16 O4 1.7(4) . . . .
C14 C15 C20 C19 179.0(3) . . . .
C15 C14 N2 C13 176.0(2) . . . .
C15 C14 N2 Zn1 -3.5(4) . . . .
C15 C16 C17 C18 -2.7(4) . . . .
C15 C16 O4 Zn1 12.0(4) . . . .
C16 C15 C20 C19 1.4(4) . . . .
C16 C17 C18 C19 3.4(4) . . . .
C16 C17 C18 F2 -177.5(2) . . . .
C17 C16 O4 Zn1 -169.37(18) . . . .
C17 C18 C19 C20 -1.5(4) . . . .
C18 C19 C20 C15 -0.9(4) . . . .
C20 C15 C16 C17 0.5(4) . . . .
C20 C15 C16 O4 179.1(2) . . . .
F1 C3 C4 C5 -178.0(3) . . . .
F2 C18 C19 C20 179.4(2) . . . .
N1 C8 C9 O2 -65.0(3) . . . .
N2 C14 C15 C16 -6.3(4) . . . .
N2 C14 C15 C20 176.3(3) . . . .
O1 C1 C2 C3 177.0(3) . . . .
O1 C1 C6 C5 -177.0(3) . . . .
O1 C1 C6 C7 4.3(4) . . . .
O2 C10 C11 O3 72.5(3) . . . .
O3 C12 C13 N2 -60.8(3) . . . .
O4 C16 C17 C18 178.6(2) . . . .
